data_7035153
loop_
_publ_author_name
'Wei, Jian-Hua'
'Chen, Zhen-Feng'
'Qin, Jiao-Lan'
'Liu, Yan-Cheng'
'Li, Zhu-Quan'
'Khan, Taj-Malook'
'Wang, Meng'
'Jiang, Yan-Hua'
'Shen, Wen-Ying'
'Liang, Hong'

_publ_section_title
;
 Water-soluble oxoglaucine-Y(iii), Dy(iii) complexes: in vitro and in vivo
 anticancer activities by triggering DNA damage, leading to S phase arrest
 and apoptosis.
;
_journal_issue 25
_journal_name_full 'Dalton transactions (Cambridge, England : 2003)'
_journal_page_first 11408
_journal_page_last 11419
_journal_paper_doi 10.1039/c5dt00926j
_journal_volume 44
_journal_year 2015
_chemical_formula_moiety 'C40 H34 Dy N5 O19, H2 O'
_chemical_formula_sum 'C40 H36 Dy N5 O20'
_chemical_formula_weight 1069.24
_chemical_name_systematic
;
 ? 
;
_space_group_crystal_system monoclinic
_space_group_IT_number 14
_space_group_name_Hall '-P 2ybc'
_space_group_name_H-M_alt 'P 1 21/c 1'
_symmetry_space_group_name_Hall '-P 2ybc'
_symmetry_space_group_name_H-M 'P 1 21/c 1'
_atom_sites_solution_hydrogens geom
_atom_sites_solution_primary direct
_atom_sites_solution_secondary difmap
_audit_creation_date 2011-10-27
_audit_creation_method
;
  Olex2 1.1
  (compiled 2011.02.15 svn.r1672, GUI svn.r3494)
;
_audit_update_record
;
2015-05-08 deposited with the CCDC.
2015-05-11 downloaded from the CCDC.
;
_cell_angle_alpha 90.00
_cell_angle_beta 93.8208(16)
_cell_angle_gamma 90.00
_cell_formula_units_Z 4
_cell_length_a 11.9998(2)
_cell_length_b 14.1759(3)
_cell_length_c 24.2660(4)
_cell_measurement_reflns_used 5871
_cell_measurement_temperature 293(2)
_cell_measurement_theta_max 28.6664
_cell_measurement_theta_min 2.8528
_cell_volume 4118.67(13)
_computing_cell_refinement
;
CrysAlisPro, Agilent Technologies,
Version 1.171.35.15 (release 03-08-2011 CrysAlis171 .NET)
(compiled Aug  3 2011,13:03:54)
;
_computing_data_collection
;
CrysAlisPro, Agilent Technologies,
Version 1.171.35.15 (release 03-08-2011 CrysAlis171 .NET)
(compiled Aug  3 2011,13:03:54)
;
_computing_data_reduction
;
CrysAlisPro, Agilent Technologies,
Version 1.171.35.15 (release 03-08-2011 CrysAlis171 .NET)
(compiled Aug  3 2011,13:03:54)
;
_computing_molecular_graphics
;
O. V. Dolomanov, L. J. Bourhis, R. J. Gildea, J. A. K. Howard and H. Puschmann,
OLEX2: a complete structure solution, refinement and analysis program.
J. Appl. Cryst. (2009). 42, 339-341.
;
_computing_publication_material
;
O. V. Dolomanov, L. J. Bourhis, R. J. Gildea, J. A. K. Howard and H. Puschmann,
OLEX2: a complete structure solution, refinement and analysis program.
J. Appl. Cryst. (2009). 42, 339-341.
;
_computing_structure_refinement 'SHELXL-97 (Sheldrick, 1997)'
_computing_structure_solution 'A short history of SHELX (Sheldrick, 2007)/Bruker'
_diffrn_ambient_temperature 293(2)
_diffrn_detector_area_resol_mean 16.1623
_diffrn_measured_fraction_theta_full 0.999
_diffrn_measured_fraction_theta_max 0.999
_diffrn_measurement_details
;
  1 omega  -96.00   28.00   0.5000   25.0000
omega____ theta____ kappa____ phi______ frames
    -      -20.3518  -19.0000 -120.0000 248

  2 omega  -20.00   45.00   0.5000   25.0000
omega____ theta____ kappa____ phi______ frames
    -      -20.3518   57.0000   60.0000 130

  3 omega  -86.00  -59.00   0.5000   25.0000
omega____ theta____ kappa____ phi______ frames
    -      -20.3518 -178.0000 -120.0000 54

  4 omega   46.00   82.00   0.5000   25.0000
omega____ theta____ kappa____ phi______ frames
    -       21.5236  178.0000 -150.0000 72
;
_diffrn_measurement_device_type 'SuperNova, Single source at offset), Eos'
_diffrn_measurement_method '\w scans'
_diffrn_orient_matrix_UB_11 0.0086907000
_diffrn_orient_matrix_UB_12 -0.0322164000
_diffrn_orient_matrix_UB_13 0.0222405000
_diffrn_orient_matrix_UB_21 0.0510594000
_diffrn_orient_matrix_UB_22 0.0228174000
_diffrn_orient_matrix_UB_23 0.0081750000
_diffrn_orient_matrix_UB_31 -0.0287284000
_diffrn_orient_matrix_UB_32 0.0307691000
_diffrn_orient_matrix_UB_33 0.0172212000
_diffrn_radiation_monochromator mirror
_diffrn_radiation_type 'Mo K\a'
_diffrn_radiation_wavelength 0.7107
_diffrn_reflns_av_R_equivalents 0.0343
_diffrn_reflns_av_unetI/netI 0.0590
_diffrn_reflns_limit_h_max 14
_diffrn_reflns_limit_h_min -13
_diffrn_reflns_limit_k_max 17
_diffrn_reflns_limit_k_min -9
_diffrn_reflns_limit_l_max 30
_diffrn_reflns_limit_l_min -30
_diffrn_reflns_number 17473
_diffrn_reflns_theta_full 26.37
_diffrn_reflns_theta_max 26.37
_diffrn_reflns_theta_min 2.86
_diffrn_source 'SuperNova (Mo) X-ray Source'
_exptl_absorpt_coefficient_mu 1.906
_exptl_absorpt_correction_T_max 1.00000
_exptl_absorpt_correction_T_min 0.88854
_exptl_absorpt_correction_type multi-scan
_exptl_absorpt_process_details
;
CrysAlisPro, Agilent Technologies,
Version 1.171.35.15 (release 03-08-2011 CrysAlis171 .NET)
(compiled Aug  3 2011,13:03:54)
Empirical absorption correction using spherical harmonics,
 implemented in SCALE3 ABSPACK scaling algorithm.
;
_exptl_crystal_density_diffrn 1.724
_exptl_crystal_density_method 'not measured'
_exptl_crystal_F_000 2148
_exptl_crystal_size_max 0.32
_exptl_crystal_size_mid 0.14
_exptl_crystal_size_min 0.10
_refine_diff_density_max 0.761
_refine_diff_density_min -0.725
_refine_diff_density_rms 0.091
_refine_ls_extinction_method none
_refine_ls_goodness_of_fit_ref 1.066
_refine_ls_hydrogen_treatment mixed
_refine_ls_matrix_type full
_refine_ls_number_parameters 603
_refine_ls_number_reflns 8405
_refine_ls_number_restraints 3
_refine_ls_restrained_S_all 1.075
_refine_ls_R_factor_all 0.0684
_refine_ls_R_factor_gt 0.0430
_refine_ls_shift/su_max 0.003
_refine_ls_shift/su_mean 0.000
_refine_ls_structure_factor_coef Fsqd
_refine_ls_weighting_details 'calc w=1/[\s^2^(Fo^2^)+(0.0370P)^2^+0.0603P] where P=(Fo^2^+2Fc^2^)/3'
_refine_ls_weighting_scheme calc
_refine_ls_wR_factor_gt 0.0849
_refine_ls_wR_factor_ref 0.0937
_reflns_number_gt 6182
_reflns_number_total 8405
_reflns_threshold_expression >2sigma(I)
_cod_data_source_file c5dt00926j2.cif
_cod_data_source_block 2011102607
_cod_depositor_comments 'Adding full bibliography for 7035152--7035153.cif.'
_cod_original_cell_volume 4118.67(14)
_cod_database_code 7035153
_reflns_odcompleteness_completeness 99.79
_reflns_odcompleteness_iscentric 1
_reflns_odcompleteness_theta 26.32

loop_
_space_group_symop_id
_space_group_symop_operation_xyz
1 'x, y, z'
2 '-x, y+1/2, -z+1/2'
3 '-x, -y, -z'
4 'x, -y-1/2, z-1/2'

loop_
_atom_site_label
_atom_site_type_symbol
_atom_site_fract_x
_atom_site_fract_y
_atom_site_fract_z
_atom_site_U_iso_or_equiv
_atom_site_adp_type
_atom_site_occupancy
_atom_site_symmetry_multiplicity
_atom_site_calc_flag
_atom_site_refinement_flags
Dy1 Dy 0.769501(17) 0.539445(16) 0.235213(8) 0.03740(8) Uani 1 1 d .
O1 O 0.6082(2) 0.5794(2) 0.17904(10) 0.0402(7) Uani 1 1 d .
O2 O 0.2004(2) 0.6174(2) 0.12001(12) 0.0470(8) Uani 1 1 d .
O3 O 0.1910(2) 0.6410(2) 0.01384(11) 0.0426(8) Uani 1 1 d .
O4 O 0.5201(3) 0.6592(2) -0.07782(11) 0.0486(9) Uani 1 1 d .
O5 O 0.7161(3) 0.6579(3) -0.12468(12) 0.0559(10) Uani 1 1 d .
O6 O 0.6482(2) 0.5976(2) 0.30149(11) 0.0483(9) Uani 1 1 d .
O7 O 0.2895(3) 0.6347(2) 0.39332(12) 0.0499(9) Uani 1 1 d .
O8 O 0.3426(3) 0.6301(2) 0.49909(12) 0.0507(9) Uani 1 1 d .
O9 O 0.7213(3) 0.6713(3) 0.55950(13) 0.0552(9) Uani 1 1 d .
O10 O 0.9364(3) 0.6707(3) 0.58796(12) 0.0554(9) Uani 1 1 d .
O11 O 0.6078(3) 0.4269(2) 0.24753(13) 0.0528(9) Uani 1 1 d .
O12 O 0.7546(3) 0.4053(3) 0.30145(14) 0.0612(10) Uani 1 1 d .
O13 O 0.6100(4) 0.3167(3) 0.3099(2) 0.1086(18) Uani 1 1 d .
O14 O 0.7831(3) 0.3914(2) 0.18236(13) 0.0532(9) Uani 1 1 d .
O15 O 0.9360(3) 0.4486(2) 0.21944(14) 0.0537(9) Uani 1 1 d .
O16 O 0.9402(3) 0.3219(3) 0.16934(17) 0.0805(13) Uani 1 1 d .
O17 O 0.7737(3) 0.7100(2) 0.22910(13) 0.0531(9) Uani 1 1 d .
O18 O 0.9352(3) 0.6442(3) 0.22767(13) 0.0570(10) Uani 1 1 d .
O19 O 0.9178(4) 0.7976(3) 0.21656(16) 0.0825(13) Uani 1 1 d .
O20 O 0.3645(6) 0.4368(6) 0.2625(2) 0.200(4) Uani 1 1 d D
H20A H 0.3858 0.3786 0.2724 0.300 Uiso 1 1 d RD
H20B H 0.2947 0.4513 0.2759 0.300 Uiso 1 1 d RD
N1 N 0.8009(3) 0.5748(3) 0.13234(13) 0.0373(9) Uani 1 1 d .
N2 N 0.8641(3) 0.5762(3) 0.33173(14) 0.0407(9) Uani 1 1 d .
N3 N 0.6559(4) 0.3798(4) 0.28671(19) 0.0648(13) Uani 1 1 d .
N4 N 0.8879(4) 0.3846(3) 0.18992(17) 0.0523(11) Uani 1 1 d .
N5 N 0.8784(4) 0.7199(4) 0.22422(15) 0.0585(13) Uani 1 1 d .
C1 C 0.6050(3) 0.5930(3) 0.12774(16) 0.0298(10) Uani 1 1 d .
C2 C 0.5011(3) 0.6072(3) 0.09535(16) 0.0291(9) Uani 1 1 d .
C3 C 0.4020(4) 0.6074(3) 0.12372(16) 0.0348(10) Uani 1 1 d .
H3 H 0.4065 0.6005 0.1619 0.042 Uiso 1 1 calc R
C4 C 0.3004(4) 0.6173(3) 0.09630(16) 0.0345(10) Uani 1 1 d .
C5 C 0.2049(4) 0.6191(4) 0.17901(18) 0.0607(16) Uani 1 1 d .
H5A H 0.1309 0.6269 0.1911 0.091 Uiso 1 1 calc R
H5B H 0.2510 0.6707 0.1924 0.091 Uiso 1 1 calc R
H5C H 0.2358 0.5609 0.1932 0.091 Uiso 1 1 calc R
C6 C 0.2954(4) 0.6292(3) 0.03810(17) 0.0347(10) Uani 1 1 d .
C7 C 0.1797(4) 0.6622(4) -0.04399(18) 0.0504(13) Uani 1 1 d .
H7A H 0.2141 0.6132 -0.0642 0.076 Uiso 1 1 calc R
H7B H 0.2155 0.7213 -0.0506 0.076 Uiso 1 1 calc R
H7C H 0.1019 0.6664 -0.0559 0.076 Uiso 1 1 calc R
C8 C 0.3916(3) 0.6295(3) 0.01013(16) 0.0313(10) Uani 1 1 d .
H8 H 0.3859 0.6368 -0.0280 0.038 Uiso 1 1 calc R
C9 C 0.4982(3) 0.6191(3) 0.03734(15) 0.0274(9) Uani 1 1 d .
C10 C 0.6040(3) 0.6201(3) 0.00937(16) 0.0287(9) Uani 1 1 d .
C11 C 0.6124(4) 0.6362(3) -0.04688(16) 0.0327(10) Uani 1 1 d .
C12 C 0.4964(4) 0.6368(3) -0.13519(18) 0.0474(13) Uani 1 1 d .
H12A H 0.5219 0.6871 -0.1576 0.071 Uiso 1 1 calc R
H12B H 0.4173 0.6287 -0.1425 0.071 Uiso 1 1 calc R
H12C H 0.5341 0.5794 -0.1438 0.071 Uiso 1 1 calc R
C13 C 0.7199(4) 0.6355(3) -0.07066(17) 0.0362(11) Uani 1 1 d .
C14 C 0.8203(4) 0.6576(4) -0.1507(2) 0.0652(16) Uani 1 1 d .
H14A H 0.8075 0.6757 -0.1888 0.098 Uiso 1 1 calc R
H14B H 0.8521 0.5954 -0.1486 0.098 Uiso 1 1 calc R
H14C H 0.8709 0.7015 -0.1322 0.098 Uiso 1 1 calc R
C15 C 0.8158(4) 0.6176(3) -0.03913(17) 0.0402(11) Uani 1 1 d .
H15 H 0.8840 0.6159 -0.0553 0.048 Uiso 1 1 calc R
C16 C 0.8113(3) 0.6018(3) 0.01789(17) 0.0336(10) Uani 1 1 d .
C17 C 0.9077(4) 0.5874(3) 0.05307(17) 0.0407(11) Uani 1 1 d .
H17 H 0.9775 0.5867 0.0385 0.049 Uiso 1 1 calc R
C18 C 0.8997(4) 0.5745(4) 0.10829(17) 0.0419(12) Uani 1 1 d .
H18 H 0.9649 0.5651 0.1305 0.050 Uiso 1 1 calc R
C19 C 0.7086(3) 0.5902(3) 0.09951(16) 0.0297(9) Uani 1 1 d .
C20 C 0.7068(3) 0.6040(3) 0.04188(15) 0.0283(9) Uani 1 1 d .
C21 C 0.6758(4) 0.6025(3) 0.35177(16) 0.0346(10) Uani 1 1 d .
C22 C 0.5954(3) 0.6151(3) 0.39232(16) 0.0314(10) Uani 1 1 d .
C23 C 0.4826(3) 0.6171(3) 0.37310(17) 0.0353(10) Uani 1 1 d .
H23 H 0.4638 0.6122 0.3354 0.042 Uiso 1 1 calc R
C24 C 0.4005(4) 0.6260(3) 0.40841(18) 0.0375(11) Uani 1 1 d .
C25 C 0.2622(4) 0.6478(4) 0.3348(2) 0.0613(15) Uani 1 1 d .
H25A H 0.2714 0.5892 0.3158 0.092 Uiso 1 1 calc R
H25B H 0.3109 0.6945 0.3208 0.092 Uiso 1 1 calc R
H25C H 0.1861 0.6685 0.3291 0.092 Uiso 1 1 calc R
C26 C 0.4302(4) 0.6275(3) 0.46579(18) 0.0368(10) Uani 1 1 d .
C27 C 0.3672(4) 0.6325(3) 0.55752(18) 0.0519(13) Uani 1 1 d .
H27A H 0.4129 0.6865 0.5670 0.078 Uiso 1 1 calc R
H27B H 0.4066 0.5761 0.5690 0.078 Uiso 1 1 calc R
H27C H 0.2989 0.6365 0.5758 0.078 Uiso 1 1 calc R
C28 C 0.5408(4) 0.6261(3) 0.48527(17) 0.0361(10) Uani 1 1 d .
H28 H 0.5584 0.6273 0.5232 0.043 Uiso 1 1 calc R
C29 C 0.6279(4) 0.6230(3) 0.44911(16) 0.0315(10) Uani 1 1 d .
C30 C 0.7479(4) 0.6246(3) 0.46722(16) 0.0342(10) Uani 1 1 d .
C31 C 0.7908(4) 0.6441(3) 0.52069(17) 0.0387(11) Uani 1 1 d .
C32 C 0.7198(5) 0.6227(5) 0.6104(2) 0.083(2) Uani 1 1 d .
H32A H 0.7511 0.5609 0.6066 0.124 Uiso 1 1 calc R
H32B H 0.6442 0.6172 0.6207 0.124 Uiso 1 1 calc R
H32C H 0.7631 0.6571 0.6384 0.124 Uiso 1 1 calc R
C33 C 0.9094(4) 0.6464(3) 0.53495(17) 0.0408(12) Uani 1 1 d .
C34 C 1.0535(4) 0.6762(4) 0.60561(19) 0.0685(17) Uani 1 1 d .
H34A H 1.0890 0.7227 0.5839 0.103 Uiso 1 1 calc R
H34B H 1.0880 0.6160 0.6007 0.103 Uiso 1 1 calc R
H34C H 1.0615 0.6937 0.6439 0.103 Uiso 1 1 calc R
C35 C 0.9833(4) 0.6265(3) 0.49668(18) 0.0435(12) Uani 1 1 d .
H35 H 1.0595 0.6258 0.5066 0.052 Uiso 1 1 calc R
C36 C 0.9441(4) 0.6069(3) 0.44169(17) 0.0371(11) Uani 1 1 d .
C37 C 1.0156(4) 0.5858(4) 0.40038(18) 0.0498(13) Uani 1 1 d .
H37 H 1.0923 0.5829 0.4089 0.060 Uiso 1 1 calc R
C38 C 0.9738(4) 0.5692(4) 0.34724(18) 0.0482(13) Uani 1 1 d .
H38 H 1.0230 0.5525 0.3209 0.058 Uiso 1 1 calc R
C39 C 0.7946(4) 0.5938(3) 0.37126(16) 0.0329(10) Uani 1 1 d .
C40 C 0.8278(4) 0.6082(3) 0.42710(16) 0.0328(10) Uani 1 1 d .

loop_
_atom_site_aniso_label
_atom_site_aniso_U_11
_atom_site_aniso_U_22
_atom_site_aniso_U_33
_atom_site_aniso_U_23
_atom_site_aniso_U_13
_atom_site_aniso_U_12
Dy1 0.02592(12) 0.06218(16) 0.02366(11) -0.00148(10) -0.00166(7) -0.00070(12)
O1 0.0325(17) 0.067(2) 0.0213(14) 0.0026(15) 0.0014(12) 0.0045(17)
O2 0.0248(17) 0.082(2) 0.0346(17) 0.0015(17) 0.0059(13) 0.0031(18)
O3 0.0250(16) 0.070(2) 0.0325(16) 0.0057(15) -0.0019(12) 0.0053(17)
O4 0.0351(18) 0.086(2) 0.0245(15) 0.0094(16) 0.0008(13) 0.0138(19)
O5 0.0368(19) 0.100(3) 0.0323(17) 0.0173(18) 0.0119(14) 0.000(2)
O6 0.0269(17) 0.094(2) 0.0231(15) -0.0018(17) -0.0021(12) 0.0032(19)
O7 0.0271(17) 0.080(2) 0.0428(19) -0.0018(17) 0.0031(14) 0.0020(19)
O8 0.0366(19) 0.077(2) 0.0399(18) 0.0001(17) 0.0134(14) 0.0021(19)
O9 0.049(2) 0.085(3) 0.0316(17) -0.0087(18) 0.0016(15) 0.007(2)
O10 0.041(2) 0.094(3) 0.0298(17) -0.0116(17) -0.0071(14) -0.007(2)
O11 0.045(2) 0.073(2) 0.0396(19) 0.0088(17) -0.0050(15) -0.007(2)
O12 0.051(2) 0.076(2) 0.054(2) 0.0161(19) -0.0137(17) -0.007(2)
O13 0.106(4) 0.109(4) 0.109(4) 0.052(3) -0.005(3) -0.040(3)
O14 0.0326(19) 0.071(2) 0.056(2) -0.0118(18) -0.0013(15) 0.0049(19)
O15 0.0344(19) 0.070(2) 0.056(2) -0.0060(18) -0.0052(16) 0.0033(19)
O16 0.053(3) 0.100(3) 0.090(3) -0.033(3) 0.015(2) 0.018(3)
O17 0.050(2) 0.057(2) 0.053(2) -0.0069(17) 0.0077(16) -0.011(2)
O18 0.044(2) 0.088(3) 0.039(2) -0.0029(19) 0.0014(16) -0.016(2)
O19 0.090(3) 0.092(3) 0.067(3) 0.001(2) 0.014(2) -0.044(3)
O20 0.140(6) 0.350(10) 0.106(5) -0.062(6) -0.016(4) 0.111(7)
N1 0.0224(19) 0.061(2) 0.0283(18) -0.0051(18) -0.0006(14) 0.001(2)
N2 0.028(2) 0.064(2) 0.0296(19) -0.0011(19) 0.0003(15) -0.003(2)
N3 0.058(3) 0.077(3) 0.058(3) 0.013(3) -0.003(2) -0.007(3)
N4 0.040(3) 0.071(3) 0.046(2) -0.004(2) 0.004(2) 0.002(3)
N5 0.066(4) 0.084(4) 0.025(2) -0.008(2) 0.004(2) -0.027(3)
C1 0.028(2) 0.035(2) 0.026(2) -0.0028(19) 0.0011(17) 0.002(2)
C2 0.026(2) 0.032(2) 0.029(2) 0.0018(18) 0.0032(17) -0.002(2)
C3 0.028(2) 0.050(3) 0.026(2) -0.003(2) 0.0003(17) 0.004(2)
C4 0.030(2) 0.044(3) 0.030(2) 0.000(2) 0.0056(18) 0.004(2)
C5 0.035(3) 0.113(5) 0.035(3) 0.000(3) 0.011(2) -0.005(3)
C6 0.026(2) 0.042(3) 0.036(2) -0.001(2) -0.0036(18) 0.004(2)
C7 0.034(3) 0.078(3) 0.038(3) 0.003(3) -0.009(2) -0.001(3)
C8 0.027(2) 0.042(3) 0.026(2) 0.0012(19) 0.0021(17) 0.001(2)
C9 0.026(2) 0.029(2) 0.026(2) 0.0016(18) 0.0001(16) 0.000(2)
C10 0.025(2) 0.033(2) 0.028(2) -0.0040(19) 0.0027(16) 0.000(2)
C11 0.029(2) 0.038(2) 0.031(2) 0.001(2) 0.0025(18) 0.004(2)
C12 0.047(3) 0.056(3) 0.038(3) -0.004(2) -0.005(2) 0.001(3)
C13 0.033(3) 0.048(3) 0.028(2) 0.005(2) 0.0055(18) 0.002(2)
C14 0.053(4) 0.103(5) 0.041(3) 0.017(3) 0.021(2) 0.002(4)
C15 0.026(2) 0.062(3) 0.033(2) -0.003(2) 0.0090(18) 0.001(2)
C16 0.026(2) 0.042(3) 0.033(2) -0.002(2) 0.0036(18) -0.001(2)
C17 0.027(2) 0.061(3) 0.034(2) 0.001(2) 0.0066(18) 0.001(3)
C18 0.020(2) 0.071(3) 0.033(2) 0.000(2) -0.0036(18) 0.000(3)
C19 0.023(2) 0.038(2) 0.028(2) 0.0005(19) 0.0006(16) 0.003(2)
C20 0.026(2) 0.032(2) 0.027(2) -0.0010(18) 0.0026(16) -0.001(2)
C21 0.028(2) 0.047(3) 0.028(2) -0.001(2) 0.0010(17) 0.001(2)
C22 0.026(2) 0.040(2) 0.029(2) 0.0016(19) 0.0031(17) -0.001(2)
C23 0.027(2) 0.046(3) 0.033(2) -0.002(2) -0.0009(18) 0.001(2)
C24 0.028(2) 0.045(3) 0.039(2) 0.000(2) 0.0020(19) 0.003(2)
C25 0.032(3) 0.094(4) 0.056(3) 0.007(3) -0.004(2) 0.002(3)
C26 0.032(3) 0.040(3) 0.039(2) -0.002(2) 0.0106(19) 0.002(2)
C27 0.057(3) 0.061(3) 0.040(3) 0.006(2) 0.023(2) 0.005(3)
C28 0.037(3) 0.044(3) 0.028(2) 0.000(2) 0.0046(18) -0.001(2)
C29 0.030(2) 0.037(2) 0.028(2) 0.0001(19) 0.0008(17) -0.004(2)
C30 0.032(2) 0.042(3) 0.028(2) 0.003(2) 0.0003(18) 0.000(2)
C31 0.036(3) 0.049(3) 0.032(2) -0.002(2) 0.0008(19) 0.003(2)
C32 0.074(4) 0.125(6) 0.049(3) 0.012(4) 0.006(3) -0.009(4)
C33 0.043(3) 0.049(3) 0.029(2) 0.001(2) -0.008(2) -0.007(3)
C34 0.047(3) 0.119(5) 0.037(3) -0.012(3) -0.015(2) -0.019(4)
C35 0.030(3) 0.065(3) 0.035(2) 0.002(2) -0.0069(19) -0.009(3)
C36 0.028(2) 0.049(3) 0.035(2) 0.000(2) -0.0008(18) -0.002(2)
C37 0.025(2) 0.084(4) 0.041(3) -0.001(3) 0.001(2) 0.005(3)
C38 0.025(2) 0.087(4) 0.033(2) -0.004(2) 0.0046(19) -0.001(3)
C39 0.028(2) 0.046(3) 0.025(2) 0.002(2) 0.0007(17) -0.006(2)
C40 0.030(2) 0.040(2) 0.028(2) 0.0019(19) -0.0008(17) -0.006(2)

loop_
_atom_type_symbol
_atom_type_description
_atom_type_scat_dispersion_real
_atom_type_scat_dispersion_imag
_atom_type_scat_source
C C 0.0033 0.0016 'International Tables Vol C Tables 4.2.6.8 and 6.1.1.4'
H H 0.0000 0.0000 'International Tables Vol C Tables 4.2.6.8 and 6.1.1.4'
Dy Dy -0.1892 4.4098 'International Tables Vol C Tables 4.2.6.8 and 6.1.1.4'
N N 0.0061 0.0033 'International Tables Vol C Tables 4.2.6.8 and 6.1.1.4'
O O 0.0106 0.0060 'International Tables Vol C Tables 4.2.6.8 and 6.1.1.4'

loop_
_geom_angle_atom_site_label_1
_geom_angle_atom_site_label_2
_geom_angle_atom_site_label_3
_geom_angle
O1 Dy1 O6 78.05(9)
O1 Dy1 O11 67.44(10)
O1 Dy1 O12 117.54(11)
O1 Dy1 O14 89.10(10)
O1 Dy1 O15 133.44(10)
O1 Dy1 O17 75.21(11)
O1 Dy1 O18 116.15(12)
O1 Dy1 N1 64.19(10)
O1 Dy1 N2 140.17(11)
O1 Dy1 N4 111.71(11)
O1 Dy1 N5 95.30(13)
O6 Dy1 O11 68.49(11)
O6 Dy1 O12 75.93(12)
O6 Dy1 O14 135.04(11)
O6 Dy1 O15 146.54(10)
O6 Dy1 O17 73.32(11)
O6 Dy1 O18 111.60(12)
O6 Dy1 N1 135.64(11)
O6 Dy1 N2 64.59(10)
O6 Dy1 N4 149.43(12)
O6 Dy1 N5 93.23(13)
O11 Dy1 N1 113.22(10)
O11 Dy1 N2 108.18(11)
O11 Dy1 N4 88.07(12)
O11 Dy1 N5 156.60(14)
O12 Dy1 O11 50.28(11)
O12 Dy1 N1 141.66(12)
O12 Dy1 N2 67.51(12)
O12 Dy1 N4 73.95(12)
O12 Dy1 N5 141.51(11)
O14 Dy1 O11 66.78(11)
O14 Dy1 O12 72.43(12)
O14 Dy1 O18 112.73(12)
O14 Dy1 N1 69.28(12)
O14 Dy1 N2 126.93(11)
O14 Dy1 N4 25.95(10)
O14 Dy1 N5 131.09(12)
O15 Dy1 O11 109.14(12)
O15 Dy1 O12 78.06(12)
O15 Dy1 O14 51.99(10)
O15 Dy1 O18 68.69(13)
O15 Dy1 N1 77.13(11)
O15 Dy1 N2 86.18(11)
O15 Dy1 N4 26.05(10)
O15 Dy1 N5 94.18(14)
O17 Dy1 O11 130.70(12)
O17 Dy1 O12 143.11(11)
O17 Dy1 O14 144.43(11)
O17 Dy1 O15 119.90(12)
O17 Dy1 O18 51.84(12)
O17 Dy1 N1 75.15(11)
O17 Dy1 N2 81.07(11)
O17 Dy1 N4 136.55(12)
O17 Dy1 N5 25.92(13)
O18 Dy1 O11 176.41(11)
O18 Dy1 O12 126.13(12)
O18 Dy1 N1 69.38(11)
O18 Dy1 N2 69.09(11)
O18 Dy1 N4 90.57(13)
O18 Dy1 N5 25.96(12)
N1 Dy1 N4 70.89(12)
N1 Dy1 N5 69.24(11)
N2 Dy1 N1 138.42(11)
N2 Dy1 N4 107.57(12)
N2 Dy1 N5 74.43(11)
N4 Dy1 N5 113.73(14)
C1 O1 Dy1 125.4(3)
C4 O2 C5 116.6(3)
C6 O3 C7 118.3(3)
C11 O4 C12 126.4(4)
C13 O5 C14 117.0(4)
C21 O6 Dy1 123.1(3)
C24 O7 C25 115.4(4)
C26 O8 C27 118.0(4)
C31 O9 C32 120.8(4)
C33 O10 C34 117.6(4)
N3 O11 Dy1 96.0(3)
N3 O12 Dy1 98.1(3)
N4 O14 Dy1 95.1(3)
N4 O15 Dy1 96.9(3)
N5 O17 Dy1 98.0(3)
N5 O18 Dy1 94.6(3)
H20A O20 H20B 110.8
C18 N1 Dy1 126.9(3)
C19 N1 Dy1 115.9(3)
C19 N1 C18 117.2(4)
C38 N2 Dy1 126.8(3)
C39 N2 Dy1 115.5(3)
C39 N2 C38 117.2(4)
O12 N3 O11 115.6(5)
O13 N3 O11 122.6(5)
O13 N3 O12 121.7(5)
O14 N4 O15 116.0(4)
O16 N4 O14 122.2(4)
O16 N4 O15 121.8(4)
O18 N5 O17 115.4(5)
O19 N5 O17 120.5(6)
O19 N5 O18 124.1(5)
O1 C1 C2 122.0(4)
O1 C1 C19 119.3(4)
C2 C1 C19 118.7(4)
C3 C2 C1 117.4(4)
C3 C2 C9 121.2(4)
C9 C2 C1 121.5(4)
C2 C3 H3 119.4
C4 C3 C2 121.3(4)
C4 C3 H3 119.4
O2 C4 C6 116.1(4)
C3 C4 O2 125.4(4)
C3 C4 C6 118.5(4)
O2 C5 H5A 109.5
O2 C5 H5B 109.5
O2 C5 H5C 109.5
H5A C5 H5B 109.5
H5A C5 H5C 109.5
H5B C5 H5C 109.5
O3 C6 C4 115.0(4)
O3 C6 C8 124.4(4)
C8 C6 C4 120.7(4)
O3 C7 H7A 109.5
O3 C7 H7B 109.5
O3 C7 H7C 109.5
H7A C7 H7B 109.5
H7A C7 H7C 109.5
H7B C7 H7C 109.5
C6 C8 H8 118.9
C6 C8 C9 122.2(4)
C9 C8 H8 118.9
C2 C9 C10 119.5(3)
C8 C9 C2 116.2(4)
C8 C9 C10 124.4(4)
C11 C10 C9 124.8(4)
C11 C10 C20 116.6(4)
C20 C10 C9 118.6(3)
O4 C11 C10 118.6(4)
O4 C11 C13 120.3(4)
C10 C11 C13 120.9(4)
O4 C12 H12A 109.5
O4 C12 H12B 109.5
O4 C12 H12C 109.5
H12A C12 H12B 109.5
H12A C12 H12C 109.5
H12B C12 H12C 109.5
O5 C13 C11 114.4(4)
O5 C13 C15 124.2(4)
C15 C13 C11 121.3(4)
O5 C14 H14A 109.5
O5 C14 H14B 109.5
O5 C14 H14C 109.5
H14A C14 H14B 109.5
H14A C14 H14C 109.5
H14B C14 H14C 109.5
C13 C15 H15 120.1
C13 C15 C16 119.7(4)
C16 C15 H15 120.1
C15 C16 C20 119.6(4)
C17 C16 C15 122.5(4)
C17 C16 C20 117.9(4)
C16 C17 H17 119.8
C18 C17 C16 120.5(4)
C18 C17 H17 119.8
N1 C18 C17 123.0(4)
N1 C18 H18 118.5
C17 C18 H18 118.5
N1 C19 C1 115.0(4)
N1 C19 C20 124.8(4)
C20 C19 C1 120.3(3)
C16 C20 C10 121.9(4)
C19 C20 C10 121.5(4)
C19 C20 C16 116.6(4)
O6 C21 C22 122.2(4)
O6 C21 C39 119.8(4)
C22 C21 C39 118.0(4)
C23 C22 C21 116.9(4)
C23 C22 C29 121.4(4)
C29 C22 C21 121.6(4)
C22 C23 H23 119.4
C24 C23 C22 121.2(4)
C24 C23 H23 119.4
O7 C24 C26 116.1(4)
C23 C24 O7 125.3(4)
C23 C24 C26 118.6(4)
O7 C25 H25A 109.5
O7 C25 H25B 109.5
O7 C25 H25C 109.5
H25A C25 H25B 109.5
H25A C25 H25C 109.5
H25B C25 H25C 109.5
O8 C26 C24 115.4(4)
O8 C26 C28 123.9(4)
C28 C26 C24 120.7(4)
O8 C27 H27A 109.5
O8 C27 H27B 109.5
O8 C27 H27C 109.5
H27A C27 H27B 109.5
H27A C27 H27C 109.5
H27B C27 H27C 109.5
C26 C28 H28 119.2
C26 C28 C29 121.6(4)
C29 C28 H28 119.2
C22 C29 C30 119.5(4)
C28 C29 C22 116.2(4)
C28 C29 C30 124.3(4)
C31 C30 C29 125.0(4)
C31 C30 C40 116.4(4)
C40 C30 C29 118.6(4)
O9 C31 C30 119.9(4)
O9 C31 C33 118.1(4)
C30 C31 C33 121.7(4)
O9 C32 H32A 109.5
O9 C32 H32B 109.5
O9 C32 H32C 109.5
H32A C32 H32B 109.5
H32A C32 H32C 109.5
H32B C32 H32C 109.5
O10 C33 C31 113.9(4)
O10 C33 C35 125.4(4)
C35 C33 C31 120.8(4)
O10 C34 H34A 109.5
O10 C34 H34B 109.5
O10 C34 H34C 109.5
H34A C34 H34B 109.5
H34A C34 H34C 109.5
H34B C34 H34C 109.5
C33 C35 H35 120.1
C33 C35 C36 119.7(4)
C36 C35 H35 120.1
C35 C36 C40 119.6(4)
C37 C36 C35 122.6(4)
C37 C36 C40 117.8(4)
C36 C37 H37 119.7
C38 C37 C36 120.5(4)
C38 C37 H37 119.7
N2 C38 C37 122.6(4)
N2 C38 H38 118.7
C37 C38 H38 118.7
N2 C39 C21 114.9(3)
N2 C39 C40 124.8(4)
C40 C39 C21 120.3(4)
C36 C40 C30 121.7(4)
C39 C40 C30 121.4(4)
C39 C40 C36 116.8(4)

loop_
_geom_bond_atom_site_label_1
_geom_bond_atom_site_label_2
_geom_bond_distance
Dy1 O1 2.361(3)
Dy1 O6 2.386(3)
Dy1 O11 2.546(3)
Dy1 O12 2.504(3)
Dy1 O14 2.470(3)
Dy1 O15 2.429(3)
Dy1 O17 2.424(3)
Dy1 O18 2.498(3)
Dy1 N1 2.598(3)
Dy1 N2 2.587(3)
Dy1 N4 2.872(5)
Dy1 N5 2.892(5)
O1 C1 1.257(4)
O2 C4 1.364(5)
O2 C5 1.429(5)
O3 C6 1.359(5)
O3 C7 1.432(5)
O4 C11 1.337(5)
O4 C12 1.438(5)
O5 C13 1.347(5)
O5 C14 1.438(5)
O6 C21 1.245(4)
O7 C24 1.363(5)
O7 C25 1.447(5)
O8 C26 1.369(5)
O8 C27 1.429(5)
O9 C31 1.355(5)
O9 C32 1.415(6)
O10 C33 1.350(5)
O10 C34 1.444(5)
O11 N3 1.269(5)
O12 N3 1.267(5)
O13 N3 1.208(6)
O14 N4 1.262(5)
O15 N4 1.270(5)
O16 N4 1.215(5)
O17 N5 1.277(5)
O18 N5 1.270(6)
O19 N5 1.218(5)
O20 H20A 0.8917
O20 H20B 0.9411
N1 C18 1.356(5)
N1 C19 1.339(5)
N2 C38 1.348(5)
N2 C39 1.336(5)
C1 C2 1.442(5)
C1 C19 1.460(6)
C2 C3 1.414(6)
C2 C9 1.416(5)
C3 H3 0.9300
C3 C4 1.357(5)
C4 C6 1.420(5)
C5 H5A 0.9600
C5 H5B 0.9600
C5 H5C 0.9600
C6 C8 1.377(6)
C7 H7A 0.9600
C7 H7B 0.9600
C7 H7C 0.9600
C8 H8 0.9300
C8 C9 1.407(5)
C9 C10 1.479(6)
C10 C11 1.394(5)
C10 C20 1.437(5)
C11 C13 1.447(6)
C12 H12A 0.9600
C12 H12B 0.9600
C12 H12C 0.9600
C13 C15 1.363(6)
C14 H14A 0.9600
C14 H14B 0.9600
C14 H14C 0.9600
C15 H15 0.9300
C15 C16 1.406(5)
C16 C17 1.406(6)
C16 C20 1.418(6)
C17 H17 0.9300
C17 C18 1.362(6)
C18 H18 0.9300
C19 C20 1.411(5)
C21 C22 1.435(6)
C21 C39 1.477(6)
C22 C23 1.402(6)
C22 C29 1.412(5)
C23 H23 0.9300
C23 C24 1.353(6)
C24 C26 1.414(6)
C25 H25A 0.9600
C25 H25B 0.9600
C25 H25C 0.9600
C26 C28 1.379(6)
C27 H27A 0.9600
C27 H27B 0.9600
C27 H27C 0.9600
C28 H28 0.9300
C28 C29 1.409(6)
C29 C30 1.478(6)
C30 C31 1.391(5)
C30 C40 1.430(6)
C31 C33 1.442(6)
C32 H32A 0.9600
C32 H32B 0.9600
C32 H32C 0.9600
C33 C35 1.356(7)
C34 H34A 0.9600
C34 H34B 0.9600
C34 H34C 0.9600
C35 H35 0.9300
C35 C36 1.413(6)
C36 C37 1.395(6)
C36 C40 1.417(6)
C37 H37 0.9300
C37 C38 1.373(6)
C38 H38 0.9300
C39 C40 1.402(5)

loop_
_geom_torsion_atom_site_label_1
_geom_torsion_atom_site_label_2
_geom_torsion_atom_site_label_3
_geom_torsion_atom_site_label_4
_geom_torsion
Dy1 O1 C1 C2 173.2(3)
Dy1 O1 C1 C19 -4.1(6)
Dy1 O6 C21 C22 -164.4(3)
Dy1 O6 C21 C39 14.8(6)
Dy1 O11 N3 O12 -0.6(5)
Dy1 O11 N3 O13 177.1(5)
Dy1 O12 N3 O11 0.6(5)
Dy1 O12 N3 O13 -177.1(5)
Dy1 O14 N4 O15 1.5(4)
Dy1 O14 N4 O16 -177.0(4)
Dy1 O15 N4 O14 -1.6(4)
Dy1 O15 N4 O16 177.0(4)
Dy1 O17 N5 O18 -3.9(4)
Dy1 O17 N5 O19 175.8(4)
Dy1 O18 N5 O17 3.8(4)
Dy1 O18 N5 O19 -175.9(4)
Dy1 N1 C18 C17 175.2(3)
Dy1 N1 C19 C1 5.1(5)
Dy1 N1 C19 C20 -175.3(3)
Dy1 N2 C38 C37 -176.6(4)
Dy1 N2 C39 C21 -8.1(5)
Dy1 N2 C39 C40 174.9(3)
O1 Dy1 O6 C21 -179.1(4)
O1 Dy1 O11 N3 -174.5(3)
O1 Dy1 O12 N3 5.0(3)
O1 Dy1 O14 N4 151.3(3)
O1 Dy1 O15 N4 -39.0(3)
O1 Dy1 O17 N5 -139.6(3)
O1 Dy1 O18 N5 39.4(3)
O1 Dy1 N1 C18 178.5(5)
O1 Dy1 N1 C19 -5.0(3)
O1 Dy1 N2 C38 -155.4(4)
O1 Dy1 N2 C39 32.5(4)
O1 C1 C2 C3 1.3(6)
O1 C1 C2 C9 -177.8(4)
O1 C1 C19 N1 -1.3(6)
O1 C1 C19 C20 179.2(4)
O2 C4 C6 O3 1.2(6)
O2 C4 C6 C8 -179.5(4)
O3 C6 C8 C9 178.5(4)
O4 C11 C13 O5 -0.9(6)
O4 C11 C13 C15 176.1(4)
O5 C13 C15 C16 175.2(4)
O6 Dy1 O1 C1 160.9(3)
O6 Dy1 O11 N3 -88.9(3)
O6 Dy1 O12 N3 73.2(3)
O6 Dy1 O14 N4 -136.6(2)
O6 Dy1 O15 N4 117.4(3)
O6 Dy1 O17 N5 138.7(3)
O6 Dy1 O18 N5 -47.6(3)
O6 Dy1 N1 C18 143.9(4)
O6 Dy1 N1 C19 -39.6(4)
O6 Dy1 N2 C38 -177.3(4)
O6 Dy1 N2 C39 10.5(3)
O6 C21 C22 C23 3.1(7)
O6 C21 C22 C29 -178.4(4)
O6 C21 C39 N2 -3.2(6)
O6 C21 C39 C40 173.9(4)
O7 C24 C26 O8 4.8(6)
O7 C24 C26 C28 -175.2(4)
O8 C26 C28 C29 179.8(4)
O9 C31 C33 O10 3.9(6)
O9 C31 C33 C35 -175.3(4)
O10 C33 C35 C36 -176.6(4)
O11 Dy1 O1 C1 -127.6(3)
O11 Dy1 O6 C21 110.6(4)
O11 Dy1 O12 N3 -0.4(3)
O11 Dy1 O14 N4 -142.9(3)
O11 Dy1 O15 N4 37.7(3)
O11 Dy1 O17 N5 179.0(2)
O11 Dy1 N1 C18 -133.7(4)
O11 Dy1 N1 C19 42.8(3)
O11 Dy1 N2 C38 128.3(4)
O11 Dy1 N2 C39 -43.8(4)
O12 Dy1 O1 C1 -132.1(3)
O12 Dy1 O6 C21 58.2(4)
O12 Dy1 O11 N3 0.4(3)
O12 Dy1 O14 N4 -89.3(3)
O12 Dy1 O15 N4 77.8(3)
O12 Dy1 O17 N5 104.0(3)
O12 Dy1 O18 N5 -135.6(2)
O12 Dy1 N1 C18 -79.0(4)
O12 Dy1 N1 C19 97.5(3)
O12 Dy1 N2 C38 98.1(4)
O12 Dy1 N2 C39 -74.1(3)
O14 Dy1 O1 C1 -62.5(3)
O14 Dy1 O6 C21 104.4(4)
O14 Dy1 O11 N3 86.3(3)
O14 Dy1 O12 N3 -74.4(3)
O14 Dy1 O15 N4 0.9(2)
O14 Dy1 O17 N5 -73.0(3)
O14 Dy1 O18 N5 140.1(2)
O14 Dy1 N1 C18 -82.1(4)
O14 Dy1 N1 C19 94.4(3)
O14 Dy1 N2 C38 54.1(4)
O14 Dy1 N2 C39 -118.0(3)
O15 Dy1 O1 C1 -32.2(4)
O15 Dy1 O6 C21 18.2(5)
O15 Dy1 O11 N3 55.4(3)
O15 Dy1 O12 N3 -128.1(3)
O15 Dy1 O14 N4 -0.9(2)
O15 Dy1 O17 N5 -7.7(3)
O15 Dy1 O18 N5 168.5(3)
O15 Dy1 N1 C18 -28.1(4)
O15 Dy1 N1 C19 148.4(3)
O15 Dy1 N2 C38 19.4(4)
O15 Dy1 N2 C39 -152.7(3)
O17 Dy1 O1 C1 85.2(3)
O17 Dy1 O6 C21 -101.2(4)
O17 Dy1 O11 N3 -130.7(3)
O17 Dy1 O12 N3 107.4(3)
O17 Dy1 O14 N4 88.8(3)
O17 Dy1 O15 N4 -136.9(3)
O17 Dy1 O18 N5 -2.3(2)
O17 Dy1 N1 C18 98.0(4)
O17 Dy1 N1 C19 -85.5(3)
O17 Dy1 N2 C38 -101.6(4)
O17 Dy1 N2 C39 86.2(3)
O18 Dy1 O1 C1 52.5(4)
O18 Dy1 O6 C21 -65.5(4)
O18 Dy1 O12 N3 179.9(3)
O18 Dy1 O14 N4 33.2(3)
O18 Dy1 O15 N4 -145.3(3)
O18 Dy1 O17 N5 2.3(2)
O18 Dy1 N1 C18 43.7(4)
O18 Dy1 N1 C19 -139.8(3)
O18 Dy1 N2 C38 -49.2(4)
O18 Dy1 N2 C39 138.6(4)
N1 Dy1 O1 C1 4.8(3)
N1 Dy1 O6 C21 -147.6(3)
N1 Dy1 O11 N3 139.2(3)
N1 Dy1 O12 N3 -77.4(4)
N1 Dy1 O14 N4 88.7(3)
N1 Dy1 O15 N4 -72.7(3)
N1 Dy1 O17 N5 -72.9(2)
N1 Dy1 O18 N5 84.7(3)
N1 Dy1 N2 C38 -46.3(5)
N1 Dy1 N2 C39 141.6(3)
N1 C19 C20 C10 179.9(4)
N1 C19 C20 C16 -0.6(6)
N2 Dy1 O1 C1 140.7(3)
N2 Dy1 O6 C21 -13.3(3)
N2 Dy1 O11 N3 -36.9(3)
N2 Dy1 O12 N3 141.2(3)
N2 Dy1 O14 N4 -47.0(3)
N2 Dy1 O15 N4 145.6(3)
N2 Dy1 O17 N5 72.7(2)
N2 Dy1 O18 N5 -97.4(3)
N2 Dy1 N1 C18 40.7(5)
N2 Dy1 N1 C19 -142.8(3)
N2 C39 C40 C30 -178.6(4)
N2 C39 C40 C36 2.3(7)
N4 Dy1 O1 C1 -49.5(3)
N4 Dy1 O6 C21 68.2(4)
N4 Dy1 O11 N3 71.0(3)
N4 Dy1 O12 N3 -101.5(3)
N4 Dy1 O17 N5 -33.5(3)
N4 Dy1 O18 N5 154.0(2)
N4 Dy1 N1 C18 -54.5(4)
N4 Dy1 N1 C19 122.0(3)
N4 Dy1 N2 C38 34.5(4)
N4 Dy1 N2 C39 -137.7(3)
N5 Dy1 O1 C1 68.7(3)
N5 Dy1 O6 C21 -84.4(4)
N5 Dy1 O11 N3 -129.6(3)
N5 Dy1 O12 N3 150.4(3)
N5 Dy1 O14 N4 55.1(3)
N5 Dy1 O15 N4 -140.3(3)
N5 Dy1 N1 C18 71.5(4)
N5 Dy1 N1 C19 -112.1(3)
N5 Dy1 N2 C38 -76.0(4)
N5 Dy1 N2 C39 111.9(4)
C1 C2 C3 C4 -177.9(4)
C1 C2 C9 C8 178.1(4)
C1 C2 C9 C10 -2.0(6)
C1 C19 C20 C10 -0.6(6)
C1 C19 C20 C16 179.0(4)
C2 C1 C19 N1 -178.7(4)
C2 C1 C19 C20 1.8(6)
C2 C3 C4 O2 179.3(4)
C2 C3 C4 C6 -1.1(7)
C2 C9 C10 C11 -176.4(4)
C2 C9 C10 C20 3.1(6)
C3 C2 C9 C8 -0.9(6)
C3 C2 C9 C10 179.0(4)
C3 C4 C6 O3 -178.4(4)
C3 C4 C6 C8 0.8(7)
C4 C6 C8 C9 -0.7(7)
C5 O2 C4 C3 8.4(7)
C5 O2 C4 C6 -171.3(4)
C6 C8 C9 C2 0.7(6)
C6 C8 C9 C10 -179.2(4)
C7 O3 C6 C4 174.3(4)
C7 O3 C6 C8 -4.9(7)
C8 C9 C10 C11 3.5(7)
C8 C9 C10 C20 -177.0(4)
C9 C2 C3 C4 1.2(7)
C9 C10 C11 O4 5.0(6)
C9 C10 C11 C13 -179.8(4)
C9 C10 C20 C16 178.6(4)
C9 C10 C20 C19 -1.9(6)
C10 C11 C13 O5 -176.1(4)
C10 C11 C13 C15 1.0(7)
C11 C10 C20 C16 -1.8(6)
C11 C10 C20 C19 177.7(4)
C11 C13 C15 C16 -1.6(7)
C12 O4 C11 C10 -148.9(4)
C12 O4 C11 C13 35.9(7)
C13 C15 C16 C17 -176.9(4)
C13 C15 C16 C20 0.4(7)
C14 O5 C13 C11 -179.5(5)
C14 O5 C13 C15 3.5(7)
C15 C16 C17 C18 178.4(4)
C15 C16 C20 C10 1.3(7)
C15 C16 C20 C19 -178.2(4)
C16 C17 C18 N1 0.0(8)
C17 C16 C20 C10 178.8(4)
C17 C16 C20 C19 -0.7(6)
C18 N1 C19 C1 -178.0(4)
C18 N1 C19 C20 1.5(7)
C19 N1 C18 C17 -1.2(7)
C19 C1 C2 C3 178.6(4)
C19 C1 C2 C9 -0.5(6)
C20 C10 C11 O4 -174.6(4)
C20 C10 C11 C13 0.7(6)
C20 C16 C17 C18 1.0(7)
C21 C22 C23 C24 178.1(4)
C21 C22 C29 C28 -174.1(4)
C21 C22 C29 C30 4.1(7)
C21 C39 C40 C30 4.6(7)
C21 C39 C40 C36 -174.6(4)
C22 C21 C39 N2 175.9(4)
C22 C21 C39 C40 -6.9(6)
C22 C23 C24 O7 175.5(4)
C22 C23 C24 C26 -3.8(7)
C22 C29 C30 C31 171.3(4)
C22 C29 C30 C40 -6.5(6)
C23 C22 C29 C28 4.3(6)
C23 C22 C29 C30 -177.4(4)
C23 C24 C26 O8 -175.7(4)
C23 C24 C26 C28 4.2(7)
C24 C26 C28 C29 -0.2(7)
C25 O7 C24 C23 -8.6(7)
C25 O7 C24 C26 170.7(4)
C26 C28 C29 C22 -4.0(7)
C26 C28 C29 C30 177.8(4)
C27 O8 C26 C24 -179.5(4)
C27 O8 C26 C28 0.6(7)
C28 C29 C30 C31 -10.5(7)
C28 C29 C30 C40 171.6(4)
C29 C22 C23 C24 -0.5(7)
C29 C30 C31 O9 -5.6(7)
C29 C30 C31 C33 -178.6(4)
C29 C30 C40 C36 -178.7(4)
C29 C30 C40 C39 2.1(7)
C30 C31 C33 O10 177.1(4)
C30 C31 C33 C35 -2.1(7)
C31 C30 C40 C36 3.2(7)
C31 C30 C40 C39 -175.9(4)
C31 C33 C35 C36 2.5(7)
C32 O9 C31 C30 125.9(5)
C32 O9 C31 C33 -60.8(6)
C33 C35 C36 C37 -179.9(5)
C33 C35 C36 C40 0.0(7)
C34 O10 C33 C31 -179.0(4)
C34 O10 C33 C35 0.2(7)
C35 C36 C37 C38 -178.6(5)
C35 C36 C40 C30 -3.0(7)
C35 C36 C40 C39 176.2(4)
C36 C37 C38 N2 2.9(8)
C37 C36 C40 C30 176.9(4)
C37 C36 C40 C39 -3.9(7)
C38 N2 C39 C21 179.0(4)
C38 N2 C39 C40 1.9(7)
C39 N2 C38 C37 -4.6(8)
C39 C21 C22 C23 -176.1(4)
C39 C21 C22 C29 2.5(7)
C40 C30 C31 O9 172.3(4)
C40 C30 C31 C33 -0.7(7)
C40 C36 C37 C38 1.5(8)
